data_9009585
loop_
_publ_author_name
'Fanfani, L.'
'Nunzi, A.'
'Zananni, P. F.'
'Zanzari, A. R.'

_publ_section_title
;
 The crystal structure of roscherite
;
_journal_name_full 'Tschermaks Mineralogische und Petrographische Mitteilungen'
_journal_page_first 266
_journal_page_last 277
_journal_volume 22
_journal_year 1975
_chemical_compound_source 'Lavra da Ilha, Taquaral, Minas Gerais, Brazil'
_chemical_formula_sum 'Al0.67 Be2 Ca Fe0.6 H7 Mg1.4 O17 P3'
_chemical_name_mineral Zanazziite
_space_group_IT_number 15
_symmetry_space_group_name_Hall '-C 2yc'
_symmetry_space_group_name_H-M 'C 1 2/c 1'
_cell_angle_alpha 90
_cell_angle_beta 95.43
_cell_angle_gamma 90
_cell_formula_units_Z 4
_cell_length_a 15.874
_cell_length_b 11.854
_cell_length_c 6.605
_cell_volume 1237.288
_database_code_amcsd 0015658
_exptl_crystal_density_diffrn 2.768
_cod_original_formula_sum 'Ca (Mg1.4 Fe.6) Al.67 Be2 P3 O17 H7'
_cod_database_code 9009585

loop_
_space_group_symop_operation_xyz
x,y,z
1/2+x,1/2+y,z
x,-y,1/2+z
1/2+x,1/2-y,1/2+z
-x,y,1/2-z
1/2-x,1/2+y,1/2-z
-x,-y,-z
1/2-x,1/2-y,-z

loop_
_atom_site_aniso_label
_atom_site_aniso_U_11
_atom_site_aniso_U_22
_atom_site_aniso_U_33
_atom_site_aniso_U_12
_atom_site_aniso_U_13
_atom_site_aniso_U_23
Ca 0.00873 0.02755 0.02271 0.00000 0.00763 0.00000
Mg 0.00683 0.02214 0.01757 -0.00123 0.00395 -0.00138
Fe 0.00683 0.02214 0.01757 -0.00123 0.00395 -0.00138
Al 0.00810 0.03168 0.03152 0.01898 0.00679 -0.01587
Be 0.00772 0.02477 0.01890 -0.00123 0.00669 -0.00166
P1 0.00544 0.01936 0.01520 -0.00104 0.00437 -0.00075
P2 0.00569 0.02278 0.01531 0.00000 0.00268 0.00000
O1 0.01809 0.02335 0.02151 -0.00607 0.00416 0.00008
O2 0.00810 0.02734 0.02263 0.00152 0.00748 0.02369
O3 0.00860 0.02484 0.01932 -0.00104 0.00200 0.00134
O4 0.01189 0.02385 0.01881 0.00152 0.00458 -0.00261
O5 0.01569 0.03068 0.01779 0.00683 0.00274 0.00166
O6 0.00746 0.02798 0.03060 0.00057 0.00779 0.00095
O-H7 0.00936 0.02435 0.01708 0.00009 0.00416 -0.00245
O-H8 0.00898 0.03097 0.10032 0.00000 -0.00016 0.00000
Wat9 0.01543 0.02655 0.02725 0.00076 0.00469 0.00024

loop_
_atom_site_label
_atom_site_fract_x
_atom_site_fract_y
_atom_site_fract_z
_atom_site_occupancy
_atom_site_type_symbol
_atom_site_attached_hydrogens
Ca 0.00000 0.25990 0.25000 1.00000 Ca 0
Mg 0.17140 0.16300 -0.00430 0.70000 Mg 0
Fe 0.17140 0.16300 -0.00430 0.30000 Fe 0
Al 0.00000 0.00000 0.00000 0.67000 Al 0
Be 0.33220 0.17720 0.30240 1.00000 Be 0
P1 0.18740 0.11660 0.47770 1.00000 P 0
P2 0.00000 0.27270 0.75000 1.00000 P 0
O1 0.14310 0.00230 0.50120 1.00000 O 0
O2 0.28160 0.09890 0.45080 1.00000 O 0
O3 0.14420 0.18240 0.29730 1.00000 O 0
O4 0.18050 0.18490 0.67540 1.00000 O 0
O5 0.04100 0.20060 0.92330 1.00000 O 0
O6 0.06610 0.34960 0.66000 1.00000 O 0
O-H7 0.29990 0.16360 0.06440 1.00000 O 1
O-H8 0.00000 0.04280 0.75000 1.00000 O 1
Wat9 0.09350 0.42050 0.22000 1.00000 O 2

loop_
_cod_changelog_entry_id
_cod_changelog_entry_author
_cod_changelog_entry_date
_cod_changelog_entry_text
1
;cod-tools version 3.8.0
Id: cif_guess_AMCSD_atom_types 9574 2023-05-10 09:00:05Z saulius
;
2023-05-10T18:51:58+03:00
;Derived atom types and hydrogen counts
from atom names that follow the AMCSD naming convention
(Wat == water, O-H == hydroxyl).
;
2
;cod-tools version 3.10.1
Id: cif_fix_AMCSD_aniso_labels 10200 2024-08-01 14:09:44Z saulius
;
2024-08-02T12:21:21+03:00
;Changed the following '_atom_site_aniso_label' values:
'OH7' -> 'O-H7'
'OH8' -> 'O-H8'
;

loop_
_cod_related_entry_id
_cod_related_entry_database
_cod_related_entry_code
1 AMCSD 0015658
